data_9016301
loop_
_publ_author_name
'Hinrichsen, B.'
'Dinnebier, R. E.'
'Rajiv, P.'
'Hanfland, M.'
'Grzechnik, A.'
'Jansen, M.'

_publ_section_title
;
 Advances in data reduction of high-pressure X-ray powder diffraction data from
 two-dimensional detectors: a case study of schafarzikite (FeSb2O4)
 Note: P = 4.2 GPa, this is denoted as Phase II
;
_journal_name_full 'Journal of Physics: Condensed Matter'
_journal_page_first S1021
_journal_page_last S1037
_journal_paper_doi 10.1088/0953-8984/18/25/S09
_journal_volume 18
_journal_year 2006
_chemical_formula_sum 'Fe O4 Sb2'
_chemical_name_mineral Schafarzikite
_space_group_IT_number 14
_symmetry_space_group_name_Hall '-P 2ybc'
_symmetry_space_group_name_H-M 'P 1 21/c 1'
_cell_angle_alpha 90
_cell_angle_beta 91.879
_cell_angle_gamma 90
_cell_length_a 5.7792
_cell_length_b 8.3134
_cell_length_c 8.4545
_cell_formula_units_Z 4
_cell_volume 405.976
_database_code_amcsd 0018889
_exptl_crystal_density_diffrn 5.945
_cod_original_formula_sum 'Fe Sb2 O4'
_cod_database_code 9016301

loop_
_space_group_symop_operation_xyz
x,y,z
x,1/2-y,1/2+z
-x,1/2+y,1/2-z
-x,-y,-z

loop_
_atom_site_label
_atom_site_fract_x
_atom_site_fract_y
_atom_site_fract_z
_atom_site_U_iso_or_equiv
Fe 0.22400 0.00000 0.49600 0.00300
Sb1 -0.01000 0.17200 0.15800 0.02200
Sb2 0.49800 0.84200 0.18100 0.05000
O1 0.22300 0.69700 0.16300 0.03000
O2 0.26900 0.33300 0.80400 0.06000
O3 0.01700 0.09400 0.68000 0.06000
O4 0.50000 0.35200 0.08800 0.06000

loop_
_cod_related_entry_id
_cod_related_entry_database
_cod_related_entry_code
1 AMCSD 0018889
